data_4081423
loop_
_publ_author_name
'Zhang, Danfeng'
'Nadres, Enrico T.'
'Brookhart, Maurice'
'Daugulis, Olafs'

_publ_section_title
;
 Synthesis of Highly Branched Polyethylene Using &#x201C;Sandwich&#x201D;
 (8-p-Tolyl naphthyl \a-diimine)nickel(II) Catalysts
;
_journal_issue 18
_journal_name_full Organometallics
_journal_page_first 5136
_journal_paper_doi 10.1021/om400704h
_journal_volume 32
_journal_year 2013
_chemical_formula_moiety 'C46 H32 Br2 N2 Ni, C H2 Cl2'
_chemical_formula_sum 'C47 H34 Br2 Cl2 N2 Ni'
_chemical_formula_weight 916.19
_chemical_name_systematic
;
 ?
;
_space_group_crystal_system monoclinic
_space_group_IT_number 13
_space_group_name_Hall '-P 2yac'
_space_group_name_H-M_alt 'P 1 2/n 1'
_symmetry_space_group_name_Hall '-P 2yac'
_symmetry_space_group_name_H-M 'P 1 2/n 1'
_atom_sites_solution_hydrogens geom
_atom_sites_solution_primary direct
_audit_creation_date 2013-07-05
_audit_creation_method
;
  Olex2 1.2-beta
  (compiled Apr 23 2013 17:59:47, GUI svn.r4466)
;
_cell_angle_alpha 90
_cell_angle_beta 97.9210(10)
_cell_angle_gamma 90
_cell_formula_units_Z 2
_cell_length_a 11.2669(2)
_cell_length_b 12.4336(2)
_cell_length_c 13.9921(2)
_cell_measurement_reflns_used 5460
_cell_measurement_temperature 100
_cell_measurement_theta_max 66.332
_cell_measurement_theta_min 3.55
_cell_volume 1941.43(5)
_computing_data_reduction 'SAINT v7.68A (Bruker, 2009)'
_computing_molecular_graphics
;
O. V. Dolomanov, L. J. Bourhis, R. J. Gildea, J. A. K. Howard and H. Puschmann,
OLEX2: a complete structure solution, refinement and analysis program.
J. Appl. Cryst. (2009). 42, 339-341.
;
_computing_publication_material
;
O. V. Dolomanov, L. J. Bourhis, R. J. Gildea, J. A. K. Howard and H. Puschmann,
OLEX2: a complete structure solution, refinement and analysis program.
J. Appl. Cryst. (2009). 42, 339-341.
;
_computing_structure_refinement
;
SHELXL, G.M. Sheldrick, Acta Cryst.
(2008). A64, 112-122
;
_computing_structure_solution
;
XS, G.M. Sheldrick, Acta Cryst.
(2008). A64, 112-122
;
_diffrn_ambient_temperature 100
_diffrn_measured_fraction_theta_full 0.975
_diffrn_measured_fraction_theta_max 0.997
_diffrn_measurement_device_type 'Bruker APEX-II CCD'
_diffrn_measurement_method '\f and \w scans'
_diffrn_radiation_monochromator graphite
_diffrn_radiation_type CuK\a
_diffrn_radiation_wavelength 1.54178
_diffrn_reflns_av_unetI/netI 0.0354
_diffrn_reflns_Laue_measured_fraction_full 0.975
_diffrn_reflns_Laue_measured_fraction_max 0.997
_diffrn_reflns_number 3427
_diffrn_reflns_point_group_measured_fraction_full 0.975
_diffrn_reflns_point_group_measured_fraction_max 0.997
_diffrn_reflns_theta_full 67.679
_diffrn_reflns_theta_max 66.572
_diffrn_reflns_theta_min 3.555
_diffrn_standards_number 0
_exptl_absorpt_coefficient_mu 4.680
_exptl_absorpt_correction_T_max 1
_exptl_absorpt_correction_T_min 0.3235
_exptl_absorpt_correction_type multi-scan
_exptl_absorpt_process_details
;
 TWINABS-2012/1 (Bruker,2012) was used for absorption correction.
 
For component 1:
 wR2(int) was 0.0765 before and 0.0544 after correction.
 The Ratio of minimum to maximum transmission not present.
 The \l/2 correction factor is Not present
 
For component 2:
 wR2(int) was 0.0952 before and 0.0714 after correction.
 The Ratio of minimum to maximum transmission is 0.71.
 The \l/2 correction factor is Not present

Final HKLF 4 output contains 30028 reflections, Rint = 0.0691
 (11287 with I > 3sig(I), Rint = 0.0478)
;
_exptl_crystal_colour red
_exptl_crystal_colour_primary red
_exptl_crystal_density_diffrn 1.567
_exptl_crystal_description plate
_exptl_crystal_F_000 924
_exptl_crystal_size_max 0.236
_exptl_crystal_size_mid 0.183
_exptl_crystal_size_min 0.05
_refine_diff_density_max 0.778
_refine_diff_density_min -0.651
_refine_diff_density_rms 0.076
_refine_ls_extinction_method none
_refine_ls_goodness_of_fit_ref 1.084
_refine_ls_hydrogen_treatment constr
_refine_ls_matrix_type full
_refine_ls_number_parameters 247
_refine_ls_number_reflns 3427
_refine_ls_number_restraints 0
_refine_ls_restrained_S_all 1.084
_refine_ls_R_factor_all 0.0506
_refine_ls_R_factor_gt 0.0419
_refine_ls_shift/su_max 0.002
_refine_ls_shift/su_mean 0.000
_refine_ls_structure_factor_coef Fsqd
_refine_ls_weighting_details
;
 w=1/[\s^2^(Fo^2^)+(0.0434P)^2^+2.3105P]
 where P=(Fo^2^+2Fc^2^)/3
;
_refine_ls_weighting_scheme calc
_refine_ls_wR_factor_gt 0.0914
_refine_ls_wR_factor_ref 0.0951
_reflns_Friedel_coverage 0.000
_reflns_number_gt 3016
_reflns_number_total 3427
_reflns_threshold_expression 'I > 2\s(I)'
_cod_data_source_file om400704h_si_002.cif
_cod_data_source_block zdfb3
_cod_database_code 4081423
_olex2_refinement_description
;
1. Fixed Uiso
 At 1.2 times of:
  All C(H) groups, All C(H,H) groups
 At 1.5 times of:
  All C(H,H,H) groups
2. Others
 Fixed Sof: H25A(0.5) H25B(0.5)
3.a Secondary CH2 refined with riding coordinates:
 C25(H25A,H25B)
3.b Aromatic/amide H refined with riding coordinates:
 C3(H3), C4(H4), C5(H5), C9(H9), C10(H10), C11(H11), C13(H13), C14(H14),
 C15(H15), C19(H19), C20(H20), C22(H22), C23(H23)
3.c Idealised Me refined as rotating group:
 C24(H24A,H24B,H24C)
;
_shelx_estimated_absorpt_t_max 0.800
_shelx_estimated_absorpt_t_min 0.405
_shelx_space_group_comment
;
The symmetry employed for this shelxl refinement is uniquely defined
by the following loop, which should always be used as a source of
symmetry information in preference to the above space-group names.
They are only intended as comments.
;
_shelxl_version_number 2013-2

loop_
_space_group_symop_operation_xyz
'x, y, z'
'-x+1/2, y, -z+1/2'
'-x, -y, -z'
'x-1/2, -y, z-1/2'

loop_
_atom_site_label
_atom_site_type_symbol
_atom_site_fract_x
_atom_site_fract_y
_atom_site_fract_z
_atom_site_U_iso_or_equiv
_atom_site_adp_type
_atom_site_occupancy
_atom_site_site_symmetry_order
_atom_site_calc_flag
_atom_site_refinement_flags_posn
_atom_site_refinement_flags_adp
_atom_site_refinement_flags_occupancy
Br1 Br 0.09665(3) 1.08845(3) 0.16430(2) 0.02987(12) Uani 1 1 d . . .
Ni1 Ni 0.2500 0.98257(6) 0.2500 0.0275(2) Uani 1 2 d S T P
N1 N 0.2031(2) 0.8601(2) 0.33282(17) 0.0202(5) Uani 1 1 d . . .
C1 C 0.2269(3) 0.7684(2) 0.2985(2) 0.0206(6) Uani 1 1 d . . .
C2 C 0.2191(3) 0.6559(2) 0.3279(2) 0.0238(7) Uani 1 1 d . . .
C3 C 0.1882(3) 0.6051(3) 0.4084(2) 0.0262(7) Uani 1 1 d . . .
H3 H 0.1681 0.6450 0.4618 0.031 Uiso 1 1 calc R U .
C4 C 0.1874(3) 0.4911(3) 0.4086(3) 0.0322(8) Uani 1 1 d . . .
H4 H 0.1661 0.4548 0.4635 0.039 Uiso 1 1 calc R U .
C5 C 0.2162(3) 0.4308(3) 0.3328(3) 0.0327(8) Uani 1 1 d . . .
H5 H 0.2135 0.3545 0.3359 0.039 Uiso 1 1 calc R U .
C6 C 0.2500 0.4816(4) 0.2500 0.0300(10) Uani 1 2 d S T P
C7 C 0.2500 0.5946(4) 0.2500 0.0244(9) Uani 1 2 d S T P
C8 C 0.1593(3) 0.8719(2) 0.4240(2) 0.0209(6) Uani 1 1 d . . .
C9 C 0.2386(3) 0.9225(3) 0.4935(2) 0.0246(7) Uani 1 1 d . . .
H9 H 0.3143 0.9448 0.4780 0.030 Uiso 1 1 calc R U .
C10 C 0.2102(3) 0.9418(3) 0.5861(2) 0.0262(7) Uani 1 1 d . . .
H10 H 0.2668 0.9752 0.6335 0.031 Uiso 1 1 calc R U .
C11 C 0.1012(3) 0.9122(2) 0.6075(2) 0.0246(7) Uani 1 1 d . . .
H11 H 0.0816 0.9258 0.6703 0.030 Uiso 1 1 calc R U .
C12 C 0.0157(3) 0.8615(2) 0.5381(2) 0.0212(6) Uani 1 1 d . . .
C13 C -0.0967(3) 0.8337(2) 0.5653(2) 0.0230(7) Uani 1 1 d . . .
H13 H -0.1126 0.8493 0.6287 0.028 Uiso 1 1 calc R U .
C14 C -0.1821(3) 0.7851(3) 0.5018(2) 0.0258(7) Uani 1 1 d . . .
H14 H -0.2575 0.7670 0.5206 0.031 Uiso 1 1 calc R U .
C15 C -0.1581(3) 0.7620(2) 0.4079(2) 0.0237(6) Uani 1 1 d . . .
H15 H -0.2180 0.7270 0.3645 0.028 Uiso 1 1 calc R U .
C16 C -0.0506(3) 0.7882(2) 0.3764(2) 0.0204(6) Uani 1 1 d . . .
C17 C 0.0417(3) 0.8399(2) 0.4423(2) 0.0206(6) Uani 1 1 d . . .
C18 C -0.0425(3) 0.7576(2) 0.2743(2) 0.0215(6) Uani 1 1 d . . .
C19 C -0.0294(3) 0.8337(3) 0.2032(2) 0.0223(6) Uani 1 1 d . . .
H19 H -0.0271 0.9080 0.2193 0.027 Uiso 1 1 calc R U .
C20 C -0.0197(3) 0.8024(3) 0.1088(2) 0.0250(7) Uani 1 1 d . . .
H20 H -0.0101 0.8556 0.0617 0.030 Uiso 1 1 calc R U .
C21 C -0.0240(3) 0.6939(3) 0.0828(2) 0.0279(7) Uani 1 1 d . . .
C22 C -0.0446(3) 0.6190(3) 0.1525(2) 0.0297(7) Uani 1 1 d . . .
H22 H -0.0523 0.5451 0.1356 0.036 Uiso 1 1 calc R U .
C23 C -0.0540(3) 0.6504(3) 0.2463(2) 0.0252(7) Uani 1 1 d . . .
H23 H -0.0687 0.5976 0.2924 0.030 Uiso 1 1 calc R U .
C24 C -0.0044(3) 0.6595(3) -0.0169(2) 0.0358(8) Uani 1 1 d . . .
H24A H -0.0216 0.7198 -0.0617 0.054 Uiso 1 1 calc R U .
H24B H -0.0578 0.5993 -0.0380 0.054 Uiso 1 1 calc R U .
H24C H 0.0791 0.6368 -0.0160 0.054 Uiso 1 1 calc R U .
Cl1 Cl -0.1380(3) 0.37232(13) 0.31373(15) 0.1621(13) Uani 1 1 d . . .
C25 C -0.2500 0.2945(6) 0.2500 0.135(5) Uani 1 2 d S T P
H25A H -0.2143 0.2477 0.2044 0.162 Uiso 0.5 1 calc R U P
H25B H -0.2857 0.2477 0.2956 0.162 Uiso 0.5 1 calc R U P

loop_
_atom_site_aniso_label
_atom_site_aniso_U_11
_atom_site_aniso_U_22
_atom_site_aniso_U_33
_atom_site_aniso_U_23
_atom_site_aniso_U_13
_atom_site_aniso_U_12
Br1 0.0363(2) 0.0311(2) 0.02376(18) 0.00105(13) 0.00961(14) 0.00015(14)
Ni1 0.0425(5) 0.0208(4) 0.0217(4) 0.000 0.0136(3) 0.000
N1 0.0184(14) 0.0232(13) 0.0185(12) 0.0019(10) 0.0010(10) -0.0005(10)
C1 0.0141(16) 0.0256(16) 0.0216(15) -0.0006(12) 0.0003(12) -0.0006(12)
C2 0.0167(17) 0.0260(16) 0.0284(16) 0.0017(13) 0.0025(13) -0.0005(12)
C3 0.0219(18) 0.0296(17) 0.0272(16) 0.0032(13) 0.0037(13) 0.0017(13)
C4 0.031(2) 0.0299(17) 0.0359(18) 0.0103(15) 0.0051(15) -0.0005(14)
C5 0.033(2) 0.0238(17) 0.041(2) 0.0053(14) 0.0037(15) 0.0012(14)
C6 0.028(3) 0.025(2) 0.036(3) 0.000 0.002(2) 0.000
C7 0.015(2) 0.027(2) 0.031(2) 0.000 0.0027(18) 0.000
C8 0.0227(17) 0.0223(15) 0.0180(14) 0.0040(11) 0.0042(12) 0.0015(12)
C9 0.0221(17) 0.0270(16) 0.0254(16) 0.0030(13) 0.0054(13) -0.0018(13)
C10 0.0287(19) 0.0289(16) 0.0199(15) -0.0012(13) -0.0001(13) -0.0053(13)
C11 0.0296(19) 0.0262(16) 0.0186(14) -0.0009(12) 0.0051(13) 0.0003(13)
C12 0.0239(17) 0.0198(14) 0.0202(14) 0.0017(11) 0.0043(12) 0.0016(12)
C13 0.0265(18) 0.0246(15) 0.0189(14) 0.0023(12) 0.0064(13) 0.0030(13)
C14 0.0205(18) 0.0318(17) 0.0262(16) 0.0025(13) 0.0077(13) 0.0007(13)
C15 0.0199(17) 0.0280(16) 0.0228(15) 0.0012(13) 0.0010(12) -0.0007(12)
C16 0.0210(17) 0.0190(14) 0.0211(15) -0.0007(11) 0.0027(12) 0.0017(12)
C17 0.0224(17) 0.0185(14) 0.0206(14) 0.0038(11) 0.0024(12) 0.0023(12)
C18 0.0125(15) 0.0291(16) 0.0224(15) -0.0007(12) 0.0010(12) 0.0011(12)
C19 0.0176(17) 0.0273(16) 0.0214(14) -0.0014(12) 0.0008(12) -0.0011(12)
C20 0.0176(17) 0.0360(18) 0.0209(15) 0.0012(13) 0.0007(12) 0.0013(13)
C21 0.0212(18) 0.0400(19) 0.0217(15) -0.0047(14) -0.0003(13) 0.0072(14)
C22 0.030(2) 0.0295(17) 0.0281(17) -0.0085(13) -0.0023(14) 0.0052(14)
C23 0.0232(18) 0.0275(16) 0.0243(16) 0.0008(13) 0.0009(13) 0.0017(13)
C24 0.036(2) 0.048(2) 0.0224(17) -0.0055(15) 0.0021(15) 0.0132(16)
Cl1 0.266(3) 0.0574(9) 0.1266(16) 0.0334(10) -0.1027(18) -0.0658(14)
C25 0.208(13) 0.039(4) 0.124(8) 0.000 -0.099(8) 0.000

loop_
_atom_type_symbol
_atom_type_description
_atom_type_scat_dispersion_real
_atom_type_scat_dispersion_imag
_atom_type_scat_source
C C 0.0181 0.0091 'International Tables Vol C Tables 4.2.6.8 and 6.1.1.4'
H H 0.0000 0.0000 'International Tables Vol C Tables 4.2.6.8 and 6.1.1.4'
Br Br -0.6763 1.2805 'International Tables Vol C Tables 4.2.6.8 and 6.1.1.4'
Cl Cl 0.3639 0.7018 'International Tables Vol C Tables 4.2.6.8 and 6.1.1.4'
N N 0.0311 0.0180 'International Tables Vol C Tables 4.2.6.8 and 6.1.1.4'
Ni Ni -3.0029 0.5091 'International Tables Vol C Tables 4.2.6.8 and 6.1.1.4'

loop_
_geom_angle_atom_site_label_1
_geom_angle_atom_site_label_2
_geom_angle_atom_site_label_3
_geom_angle
_geom_angle_site_symmetry_1
_geom_angle_site_symmetry_3
Br1 Ni1 Br1 112.30(3) 2 .
N1 Ni1 Br1 111.00(7) 2 .
N1 Ni1 Br1 118.59(7) . .
N1 Ni1 Br1 118.59(7) 2 2
N1 Ni1 Br1 111.00(7) . 2
N1 Ni1 N1 82.62(14) 2 .
C1 N1 Ni1 111.68(19) . .
C1 N1 C8 122.7(2) . .
C8 N1 Ni1 125.39(19) . .
N1 C1 C1 116.82(17) . 2
N1 C1 C2 136.2(3) . .
C2 C1 C1 106.99(17) . 2
C3 C2 C1 134.4(3) . .
C3 C2 C7 120.1(3) . .
C7 C2 C1 105.5(3) . .
C2 C3 H3 121.3 . .
C2 C3 C4 117.5(3) . .
C4 C3 H3 121.3 . .
C3 C4 H4 118.6 . .
C5 C4 C3 122.9(3) . .
C5 C4 H4 118.6 . .
C4 C5 H5 119.8 . .
C4 C5 C6 120.4(3) . .
C6 C5 H5 119.8 . .
C5 C6 C5 127.0(4) . 2
C7 C6 C5 116.5(2) . .
C7 C6 C5 116.5(2) . 2
C2 C7 C2 114.7(4) . 2
C6 C7 C2 122.6(2) . 2
C6 C7 C2 122.6(2) . .
N1 C8 C17 124.5(3) . .
C9 C8 N1 113.9(3) . .
C9 C8 C17 121.6(3) . .
C8 C9 H9 119.2 . .
C8 C9 C10 121.6(3) . .
C10 C9 H9 119.2 . .
C9 C10 H10 120.4 . .
C11 C10 C9 119.2(3) . .
C11 C10 H10 120.4 . .
C10 C11 H11 119.3 . .
C10 C11 C12 121.3(3) . .
C12 C11 H11 119.3 . .
C11 C12 C17 121.1(3) . .
C13 C12 C11 118.2(3) . .
C13 C12 C17 120.7(3) . .
C12 C13 H13 119.6 . .
C14 C13 C12 120.8(3) . .
C14 C13 H13 119.6 . .
C13 C14 H14 120.3 . .
C13 C14 C15 119.4(3) . .
C15 C14 H14 120.3 . .
C14 C15 H15 118.7 . .
C16 C15 C14 122.6(3) . .
C16 C15 H15 118.7 . .
C15 C16 C17 119.1(3) . .
C15 C16 C18 114.7(3) . .
C17 C16 C18 126.2(3) . .
C8 C17 C16 127.6(3) . .
C12 C17 C8 115.1(3) . .
C12 C17 C16 117.3(3) . .
C19 C18 C16 122.4(3) . .
C23 C18 C16 119.8(3) . .
C23 C18 C19 117.7(3) . .
C18 C19 H19 119.5 . .
C18 C19 C20 121.0(3) . .
C20 C19 H19 119.5 . .
C19 C20 H20 119.6 . .
C19 C20 C21 120.8(3) . .
C21 C20 H20 119.6 . .
C20 C21 C24 120.8(3) . .
C22 C21 C20 117.8(3) . .
C22 C21 C24 121.3(3) . .
C21 C22 H22 119.4 . .
C23 C22 C21 121.2(3) . .
C23 C22 H22 119.4 . .
C18 C23 H23 119.3 . .
C22 C23 C18 121.3(3) . .
C22 C23 H23 119.3 . .
C21 C24 H24A 109.5 . .
C21 C24 H24B 109.5 . .
C21 C24 H24C 109.5 . .
H24A C24 H24B 109.5 . .
H24A C24 H24C 109.5 . .
H24B C24 H24C 109.5 . .
Cl1 C25 Cl1 112.3(5) 2_455 .
Cl1 C25 H25A 109.2 . .
Cl1 C25 H25A 109.2 2_455 .
Cl1 C25 H25B 109.2 . .
Cl1 C25 H25B 109.2 2_455 .
H25A C25 H25B 107.9 . .

loop_
_geom_bond_atom_site_label_1
_geom_bond_atom_site_label_2
_geom_bond_distance
_geom_bond_site_symmetry_2
Br1 Ni1 2.3633(5) .
Ni1 Br1 2.3633(5) 2
Ni1 N1 2.027(2) .
Ni1 N1 2.027(2) 2
N1 C1 1.280(4) .
N1 C8 1.437(4) .
C1 C1 1.518(6) 2
C1 C2 1.465(4) .
C2 C3 1.378(4) .
C2 C7 1.412(4) .
C3 H3 0.9500 .
C3 C4 1.418(5) .
C4 H4 0.9500 .
C4 C5 1.374(5) .
C5 H5 0.9500 .
C5 C6 1.417(4) .
C6 C5 1.417(4) 2
C6 C7 1.405(6) .
C7 C2 1.412(4) 2
C8 C9 1.378(5) .
C8 C17 1.440(4) .
C9 H9 0.9500 .
C9 C10 1.398(4) .
C10 H10 0.9500 .
C10 C11 1.354(5) .
C11 H11 0.9500 .
C11 C12 1.419(4) .
C12 C13 1.415(4) .
C12 C17 1.436(4) .
C13 H13 0.9500 .
C13 C14 1.358(5) .
C14 H14 0.9500 .
C14 C15 1.407(4) .
C15 H15 0.9500 .
C15 C16 1.383(4) .
C16 C17 1.443(4) .
C16 C18 1.493(4) .
C18 C19 1.395(4) .
C18 C23 1.390(4) .
C19 H19 0.9500 .
C19 C20 1.396(4) .
C20 H20 0.9500 .
C20 C21 1.396(5) .
C21 C22 1.391(5) .
C21 C24 1.505(4) .
C22 H22 0.9500 .
C22 C23 1.387(4) .
C23 H23 0.9500 .
C24 H24A 0.9800 .
C24 H24B 0.9800 .
C24 H24C 0.9800 .
Cl1 C25 1.736(5) .
C25 Cl1 1.736(5) 2_455
C25 H25A 0.9900 .
C25 H25B 0.9900 .

loop_
_geom_torsion_atom_site_label_1
_geom_torsion_atom_site_label_2
_geom_torsion_atom_site_label_3
_geom_torsion_atom_site_label_4
_geom_torsion
_geom_torsion_site_symmetry_1
_geom_torsion_site_symmetry_4
Ni1 N1 C1 C1 -5.3(4) . 2
Ni1 N1 C1 C2 176.4(3) . .
Ni1 N1 C8 C9 -60.4(3) . .
Ni1 N1 C8 C17 116.5(3) . .
N1 C1 C2 C3 -4.2(7) . .
N1 C1 C2 C7 174.4(3) . .
N1 C8 C9 C10 179.3(3) . .
N1 C8 C17 C12 -178.6(3) . .
N1 C8 C17 C16 2.3(5) . .
C1 N1 C8 C9 113.3(3) . .
C1 N1 C8 C17 -69.8(4) . .
C1 C1 C2 C3 177.3(4) 2 .
C1 C1 C2 C7 -4.0(4) 2 .
C1 C2 C3 C4 177.7(3) . .
C1 C2 C7 C2 1.61(15) . 2
C1 C2 C7 C6 -178.39(15) . .
C2 C3 C4 C5 0.2(5) . .
C3 C2 C7 C2 -179.5(3) . 2
C3 C2 C7 C6 0.5(3) . .
C3 C4 C5 C6 0.8(5) . .
C4 C5 C6 C5 179.0(4) . 2
C4 C5 C6 C7 -1.0(4) . .
C5 C6 C7 C2 0.4(2) . .
C5 C6 C7 C2 -179.6(2) 2 .
C5 C6 C7 C2 0.4(2) 2 2
C5 C6 C7 C2 -179.6(2) . 2
C7 C2 C3 C4 -0.8(4) . .
C8 N1 C1 C1 -179.7(3) . 2
C8 N1 C1 C2 1.9(6) . .
C8 C9 C10 C11 -1.5(5) . .
C9 C8 C17 C12 -1.9(4) . .
C9 C8 C17 C16 179.0(3) . .
C9 C10 C11 C12 0.5(5) . .
C10 C11 C12 C13 -179.5(3) . .
C10 C11 C12 C17 -0.2(5) . .
C11 C12 C13 C14 179.9(3) . .
C11 C12 C17 C8 0.9(4) . .
C11 C12 C17 C16 -179.9(3) . .
C12 C13 C14 C15 0.2(5) . .
C13 C12 C17 C8 -179.9(3) . .
C13 C12 C17 C16 -0.7(4) . .
C13 C14 C15 C16 -1.0(5) . .
C14 C15 C16 C17 0.9(5) . .
C14 C15 C16 C18 -179.6(3) . .
C15 C16 C17 C8 179.0(3) . .
C15 C16 C17 C12 -0.1(4) . .
C15 C16 C18 C19 116.8(3) . .
C15 C16 C18 C23 -59.9(4) . .
C16 C18 C19 C20 178.7(3) . .
C16 C18 C23 C22 -178.7(3) . .
C17 C8 C9 C10 2.3(5) . .
C17 C12 C13 C14 0.7(5) . .
C17 C16 C18 C19 -63.8(4) . .
C17 C16 C18 C23 119.5(3) . .
C18 C16 C17 C8 -0.4(5) . .
C18 C16 C17 C12 -179.5(3) . .
C18 C19 C20 C21 0.6(5) . .
C19 C18 C23 C22 4.4(5) . .
C19 C20 C21 C22 3.3(5) . .
C19 C20 C21 C24 -175.4(3) . .
C20 C21 C22 C23 -3.4(5) . .
C21 C22 C23 C18 -0.4(5) . .
C23 C18 C19 C20 -4.5(4) . .
C24 C21 C22 C23 175.3(3) . .
